data_7011298
loop_
_publ_author_name
'Banfi, Stefano'
'Carlucci, Lucia'
'Caruso, Enrico'
'Ciani, Gianfranco'
'Proserpio, Davide M.'

_publ_section_title
;
 Using long bis(4-pyridyl) ligands designed for the self-assembly of
 coordination frameworks and architectures
;
_journal_issue 13
_journal_name_full 'Journal of the Chemical Society, Dalton Transactions'
_journal_page_first 2714
_journal_paper_doi 10.1039/b110189g
_journal_year 2002
_chemical_formula_sum 'C22 H18 Co N6 O10'
_chemical_formula_weight 585.35
_space_group_IT_number 2
_symmetry_cell_setting triclinic
_symmetry_space_group_name_Hall '-P 1'
_symmetry_space_group_name_H-M 'P -1'
_atom_sites_solution_hydrogens geom
_atom_sites_solution_primary direct
_atom_sites_solution_secondary difmap
_cell_angle_alpha 112.498(2)
_cell_angle_beta 93.738(2)
_cell_angle_gamma 112.770(2)
_cell_formula_units_Z 2
_cell_length_a 11.359(2)
_cell_length_b 11.765(2)
_cell_length_c 11.928(2)
_cell_measurement_reflns_used 1622
_cell_measurement_temperature 293(2)
_cell_measurement_theta_max 23.
_cell_measurement_theta_min 3.
_cell_volume 1314.7(4)
_computing_molecular_graphics SCHAKAL
_computing_structure_refinement 'SHELXL-97 (Sheldrick, 1997)'
_computing_structure_solution SIR92
_diffrn_ambient_temperature 293(2)
_diffrn_detector_type CCD_plate
_diffrn_measured_fraction_theta_full 0.788
_diffrn_measured_fraction_theta_max 0.788
_diffrn_measurement_device SMART
_diffrn_measurement_method omega-scan
_diffrn_radiation_monochromator graphite
_diffrn_radiation_source 'fine-focus sealed tube'
_diffrn_radiation_type MoK\a
_diffrn_radiation_wavelength 0.71073
_diffrn_reflns_av_R_equivalents 0.0442
_diffrn_reflns_av_sigmaI/netI 0.0551
_diffrn_reflns_limit_h_max 13
_diffrn_reflns_limit_h_min -11
_diffrn_reflns_limit_k_max 12
_diffrn_reflns_limit_k_min -13
_diffrn_reflns_limit_l_max 13
_diffrn_reflns_limit_l_min -13
_diffrn_reflns_number 10202
_diffrn_reflns_theta_full 24.28
_diffrn_reflns_theta_max 24.28
_diffrn_reflns_theta_min 3.10
_diffrn_standards_decay_% 0
_exptl_absorpt_coefficient_mu 0.718
_exptl_absorpt_correction_T_max 1.00
_exptl_absorpt_correction_T_min 0.79
_exptl_absorpt_correction_type sadabs
_exptl_crystal_colour pink
_exptl_crystal_density_diffrn 1.479
_exptl_crystal_density_method 'not measured'
_exptl_crystal_description column
_exptl_crystal_F_000 598
_exptl_crystal_size_max 0.26
_exptl_crystal_size_mid 0.14
_exptl_crystal_size_min 0.12
_refine_diff_density_max 1.720
_refine_diff_density_min -0.622
_refine_diff_density_rms 0.163
_refine_ls_extinction_method none
_refine_ls_goodness_of_fit_all 1.123
_refine_ls_hydrogen_treatment mixed
_refine_ls_matrix_type full
_refine_ls_number_parameters 352
_refine_ls_number_reflns 3368
_refine_ls_number_restraints 9
_refine_ls_restrained_S_all 1.122
_refine_ls_R_factor_all 0.1378
_refine_ls_R_factor_obs 0.1202
_refine_ls_shift/su_max 0.000
_refine_ls_shift/su_mean 0.000
_refine_ls_structure_factor_coef Fsqd
_refine_ls_weighting_details 'calc w=1/[\s^2^(Fo^2^)+(0.1036P)^2^+34.4743P] where P=(Fo^2^+2Fc^2^)/3'
_refine_ls_weighting_scheme calc
_refine_ls_wR_factor_all 0.3533
_refine_ls_wR_factor_obs 0.3453
_reflns_number_observed 2702
_reflns_number_total 3368
_reflns_observed_criterion >2sigma(I)
_cod_data_source_file b110189g.txt
_cod_data_source_block 2
_cod_depositor_comments
;
The following automatic conversions were performed:
'_symmetry_cell_setting' value 'Triclinic' changed to 'triclinic'
according to '/home/saulius/struct/CIF-dictionaries/cif_core.dic'
dictionary named 'cif_core.dic' version 2.4.1 from 2010-06-29.

Automatic conversion script
Id: cif_fix_enum 1527 2010-12-29 10:47:43Z saulius 
;
_cod_original_sg_symbol_H-M P-1
_cod_database_code 7011298
_diffrn_measurement_domega 0.30
_diffrn_measurement_rtime 20

loop_
_symmetry_equiv_pos_as_xyz
'x, y, z'
'-x, -y, -z'

loop_
_atom_site_label
_atom_site_type_symbol
_atom_site_fract_x
_atom_site_fract_y
_atom_site_fract_z
_atom_site_U_iso_or_equiv
_atom_site_adp_type
_atom_site_occupancy
_atom_site_symmetry_multiplicity
_atom_site_calc_flag
_atom_site_refinement_flags
_atom_site_disorder_assembly
_atom_site_disorder_group
Co Co -0.11032(18) 0.34747(17) 0.70951(17) 0.0331(6) Uani 1 1 d . . .
N1 N -0.2107(12) 0.1293(11) 0.6053(11) 0.044(3) Uani 1 1 d . . .
C2 C -0.3225(19) 0.0523(17) 0.6204(18) 0.073(6) Uani 1 1 d . . .
H2 H -0.3571 0.0958 0.6823 0.088 Uiso 1 1 calc R . .
C3 C -0.3929(18) -0.0901(17) 0.5500(17) 0.073(6) Uani 1 1 d . . .
H3 H -0.4708 -0.1408 0.5650 0.088 Uiso 1 1 calc R . .
C4 C -0.3415(16) -0.1512(14) 0.4578(14) 0.047(4) Uani 1 1 d . . .
C5 C -0.230(2) -0.0753(15) 0.436(2) 0.086(8) Uani 1 1 d U . .
H5 H -0.1953 -0.1160 0.3727 0.103 Uiso 1 1 calc R . .
C6 C -0.1693(16) 0.0656(16) 0.5107(16) 0.064(5) Uani 1 1 d . . .
H6 H -0.0947 0.1187 0.4932 0.077 Uiso 1 1 calc R . .
C7 C -0.4714(13) -0.3536(14) 0.2743(14) 0.039(3) Uani 1 1 d . . .
C8 C -0.5292(13) -0.5089(13) 0.2166(13) 0.039(3) Uani 1 1 d . . .
C9 C -0.4893(15) -0.5737(14) 0.2778(14) 0.047(4) Uani 1 1 d . . .
H9 H -0.4266 -0.5224 0.3543 0.056 Uiso 1 1 calc R . .
C10 C -0.5452(15) -0.7146(14) 0.2222(14) 0.046(4) Uani 1 1 d . . .
H10 H -0.5181 -0.7596 0.2598 0.055 Uiso 1 1 calc R . .
C11 C -0.6419(14) -0.7907(13) 0.1098(14) 0.043(4) Uani 1 1 d . . .
C12 C -0.6809(15) -0.7276(14) 0.0495(14) 0.048(4) Uani 1 1 d . . .
H12 H -0.7452 -0.7794 -0.0259 0.057 Uiso 1 1 calc R . .
C13 C -0.6219(14) -0.5840(14) 0.1038(15) 0.045(4) Uani 1 1 d . . .
H13 H -0.6454 -0.5393 0.0635 0.054 Uiso 1 1 calc R . .
C14 C -0.6977(17) -0.9431(16) 0.0571(16) 0.054(4) Uani 1 1 d . . .
C15 C -0.8677(17) -1.1534(14) -0.0979(15) 0.051(4) Uani 1 1 d . . .
C16 C -0.9511(17) -1.2131(16) -0.0386(16) 0.059(5) Uani 1 1 d . . .
H16 H -0.9624 -1.1616 0.0377 0.071 Uiso 1 1 calc R . .
C17 C -1.0173(16) -1.3533(14) -0.0977(14) 0.048(4) Uani 1 1 d . . .
H17 H -1.0747 -1.3959 -0.0582 0.057 Uiso 1 1 calc R . .
C18 C -0.9231(15) -1.3690(15) -0.2601(14) 0.048(4) Uani 1 1 d . . .
H18 H -0.9122 -1.4224 -0.3357 0.058 Uiso 1 1 calc R . .
C19 C -0.8519(17) -1.2273(15) -0.2095(14) 0.054(4) Uani 1 1 d . . .
H19 H -0.7962 -1.1852 -0.2503 0.065 Uiso 1 1 calc R . .
N21 N -0.2458(10) 0.3499(9) 0.5235(10) 0.022(2) Uani 1 1 d . . .
O1 O -0.4838(10) -0.2907(9) 0.2179(10) 0.050(3) Uani 1 1 d . . .
O2 O -0.6639(13) -1.0067(11) 0.1018(12) 0.080(4) Uani 1 1 d . . .
O3 O -0.4012(11) -0.2946(9) 0.3939(9) 0.054(3) Uani 1 1 d . . .
O4 O -0.8018(12) -1.0101(9) -0.0464(9) 0.056(3) Uani 1 1 d . . .
N71 N -0.2074(13) 0.3420(12) 0.8535(12) 0.042(3) Uani 1 1 d D . .
C72 C -0.2638(15) 0.3267(15) 0.9219(15) 0.045(4) Uani 1 1 d D . .
C73 C -0.3465(16) 0.3051(17) 1.0097(16) 0.054(4) Uani 1 1 d D . .
H73A H -0.4301 0.3004 0.9814 0.080 Uiso 1 1 calc R . .
H73B H -0.3030 0.3803 1.0918 0.080 Uiso 1 1 calc R . .
H73C H -0.3601 0.2207 1.0128 0.080 Uiso 1 1 calc R . .
N81 N 0.032(3) -0.962(2) 0.255(3) 0.196(17) Uani 1 1 d D . .
C82 C 0.101(2) -0.854(2) 0.310(2) 0.090(7) Uani 1 1 d D . .
C83 C 0.178(2) -0.7043(18) 0.3881(19) 0.090(7) Uani 1 1 d D . .
H83A H 0.1328 -0.6733 0.4499 0.135 Uiso 1 1 calc R . .
H83B H 0.1861 -0.6578 0.3360 0.135 Uiso 1 1 calc R . .
H83C H 0.2636 -0.6844 0.4292 0.135 Uiso 1 1 calc R . .
N11 N 0.1235(13) 0.3455(12) 0.7682(13) 0.047(3) Uani 1 1 d . . .
O11 O 0.0395(11) 0.3468(11) 0.8371(14) 0.074(4) Uani 1 1 d . . .
O12 O 0.0857(12) 0.3435(11) 0.6621(12) 0.065(3) Uani 1 1 d . . .
O13 O 0.2255(11) 0.3491(12) 0.8053(13) 0.068(4) Uani 1 1 d . . .
N20 N -1.0072(12) -1.4333(11) -0.2052(11) 0.039(3) Uani 1 1 d . . .
O21 O -0.2810(11) 0.3577(11) 0.6226(10) 0.057(3) Uani 1 1 d . . .
O22 O -0.1321(11) 0.3516(10) 0.5256(9) 0.051(3) Uani 1 1 d . . .
O23 O -0.3070(14) 0.3514(16) 0.4366(13) 0.093(5) Uani 1 1 d . . .

loop_
_atom_site_aniso_label
_atom_site_aniso_U_11
_atom_site_aniso_U_22
_atom_site_aniso_U_33
_atom_site_aniso_U_23
_atom_site_aniso_U_13
_atom_site_aniso_U_12
Co 0.0364(11) 0.0167(9) 0.0343(11) 0.0071(8) 0.0039(8) 0.0055(8)
N1 0.049(8) 0.024(6) 0.042(7) 0.008(6) 0.008(6) 0.006(6)
C2 0.073(13) 0.038(10) 0.071(13) 0.003(9) 0.036(10) 0.006(9)
C3 0.059(12) 0.039(10) 0.062(12) -0.010(9) 0.024(10) -0.004(8)
C4 0.055(10) 0.022(8) 0.039(9) 0.000(7) -0.006(7) 0.010(7)
C5 0.089(14) 0.016(8) 0.104(16) -0.013(9) 0.061(13) 0.009(9)
C6 0.048(10) 0.037(9) 0.064(11) -0.002(8) 0.028(9) -0.001(8)
C7 0.026(8) 0.026(7) 0.045(9) 0.008(7) -0.001(7) 0.000(6)
C8 0.034(8) 0.025(7) 0.043(9) 0.005(6) 0.002(7) 0.009(6)
C9 0.042(9) 0.030(8) 0.044(9) 0.016(7) -0.007(7) -0.004(7)
C10 0.050(9) 0.023(7) 0.042(9) 0.009(7) -0.014(7) 0.004(7)
C11 0.044(9) 0.017(7) 0.057(10) 0.013(7) 0.010(8) 0.008(6)
C12 0.045(9) 0.022(7) 0.048(9) 0.000(7) -0.011(7) 0.007(7)
C13 0.041(9) 0.024(7) 0.068(11) 0.024(7) -0.008(8) 0.011(7)
C14 0.059(11) 0.030(8) 0.054(10) 0.004(8) 0.003(9) 0.018(8)
C15 0.063(11) 0.024(8) 0.044(10) 0.004(7) -0.006(8) 0.012(8)
C16 0.066(12) 0.038(9) 0.046(10) 0.004(8) 0.011(9) 0.013(9)
C17 0.064(11) 0.023(8) 0.038(9) 0.006(7) 0.019(8) 0.009(7)
C18 0.052(10) 0.038(9) 0.036(8) 0.007(7) 0.011(7) 0.011(8)
C19 0.074(12) 0.027(8) 0.038(9) 0.007(7) 0.013(8) 0.008(8)
N21 0.029(6) 0.010(5) 0.025(6) 0.012(4) 0.001(5) 0.003(4)
O1 0.053(7) 0.019(5) 0.059(7) 0.009(5) -0.007(5) 0.009(5)
O2 0.095(10) 0.022(6) 0.077(9) -0.006(6) -0.037(7) 0.019(6)
O3 0.071(8) 0.017(5) 0.044(6) 0.005(5) -0.008(6) 0.003(5)
O4 0.086(8) 0.019(5) 0.037(6) -0.001(4) -0.017(6) 0.018(5)
N71 0.052(8) 0.036(7) 0.040(7) 0.019(6) 0.015(7) 0.018(6)
C72 0.043(9) 0.033(8) 0.052(10) 0.016(8) 0.003(8) 0.013(7)
C73 0.057(10) 0.061(11) 0.069(11) 0.044(9) 0.038(9) 0.033(9)
N81 0.26(4) 0.089(18) 0.15(3) -0.022(17) -0.05(3) 0.09(2)
C82 0.103(18) 0.095(17) 0.067(14) 0.016(13) 0.002(13) 0.063(16)
C83 0.109(18) 0.067(13) 0.073(14) 0.009(11) 0.018(13) 0.042(13)
N11 0.046(9) 0.026(7) 0.055(9) 0.010(6) -0.002(7) 0.012(6)
O11 0.042(7) 0.043(7) 0.115(11) 0.005(7) 0.015(7) 0.028(6)
O12 0.069(8) 0.044(7) 0.062(8) 0.012(6) 0.014(6) 0.017(6)
O13 0.039(7) 0.067(8) 0.099(10) 0.029(7) 0.006(6) 0.033(6)
N20 0.049(7) 0.023(6) 0.038(7) 0.013(6) 0.005(6) 0.010(6)
O21 0.062(7) 0.056(7) 0.050(7) 0.024(6) 0.006(6) 0.025(6)
O22 0.052(7) 0.039(6) 0.046(6) 0.018(5) 0.004(5) 0.009(5)
O23 0.087(10) 0.112(12) 0.069(9) 0.052(9) -0.010(8) 0.026(9)

loop_
_atom_type_symbol
_atom_type_description
_atom_type_scat_dispersion_real
_atom_type_scat_dispersion_imag
_atom_type_scat_source
C C 0.0033 0.0016 'International Tables Vol C Tables 4.2.6.8 and 6.1.1.4'
H H 0.0000 0.0000 'International Tables Vol C Tables 4.2.6.8 and 6.1.1.4'
N N 0.0061 0.0033 'International Tables Vol C Tables 4.2.6.8 and 6.1.1.4'
O O 0.0106 0.0060 'International Tables Vol C Tables 4.2.6.8 and 6.1.1.4'
Co Co 0.3494 0.9721 'International Tables Vol C Tables 4.2.6.8 and 6.1.1.4'

loop_
_geom_angle_atom_site_label_1
_geom_angle_atom_site_label_2
_geom_angle_atom_site_label_3
_geom_angle
_geom_angle_site_symmetry_1
_geom_angle_site_symmetry_3
_geom_angle_publ_flag
N71 Co N1 91.8(5) . . ?
N71 Co N20 93.9(5) . 1_676 ?
N1 Co N20 173.7(5) . 1_676 ?
N71 Co O21 85.2(5) . . ?
N1 Co O21 88.5(5) . . ?
N20 Co O21 89.4(4) 1_676 . ?
N71 Co O22 142.5(5) . . ?
N1 Co O22 85.8(4) . . ?
N20 Co O22 88.1(4) 1_676 . ?
O21 Co O22 57.3(4) . . ?
N71 Co O11 80.9(5) . . ?
N1 Co O11 94.7(5) . . ?
N20 Co O11 88.8(4) 1_676 . ?
O21 Co O11 165.8(5) . . ?
O22 Co O11 136.7(5) . . ?
N71 Co O12 137.7(5) . . ?
N1 Co O12 89.6(4) . . ?
N20 Co O12 87.9(4) 1_676 . ?
O21 Co O12 137.1(5) . . ?
O22 Co O12 79.8(5) . . ?
O11 Co O12 56.9(5) . . ?
C2 N1 C6 116.0(13) . . ?
C2 N1 Co 123.4(11) . . ?
C6 N1 Co 120.2(10) . . ?
N1 C2 C3 124.5(16) . . ?
C4 C3 C2 116.6(16) . . ?
C5 C4 C3 120.6(14) . . ?
C5 C4 O3 120.8(14) . . ?
C3 C4 O3 118.4(15) . . ?
C4 C5 C6 117.9(15) . . ?
N1 C6 C5 124.1(15) . . ?
O1 C7 O3 124.5(12) . . ?
O1 C7 C8 123.7(13) . . ?
O3 C7 C8 111.7(13) . . ?
C13 C8 C9 121.2(12) . . ?
C13 C8 C7 118.2(13) . . ?
C9 C8 C7 120.6(12) . . ?
C10 C9 C8 118.4(13) . . ?
C9 C10 C11 120.5(14) . . ?
C12 C11 C10 121.3(13) . . ?
C12 C11 C14 122.0(14) . . ?
C10 C11 C14 116.6(14) . . ?
C11 C12 C13 118.6(13) . . ?
C8 C13 C12 120.0(13) . . ?
O2 C14 O4 121.1(14) . . ?
O2 C14 C11 126.0(15) . . ?
O4 C14 C11 112.7(14) . . ?
C19 C15 C16 122.4(14) . . ?
C19 C15 O4 118.2(15) . . ?
C16 C15 O4 119.2(15) . . ?
C15 C16 C17 116.0(15) . . ?
N20 C17 C16 125.8(15) . . ?
N20 C18 C19 123.3(14) . . ?
C15 C19 C18 116.6(15) . . ?
O23 N21 O21 124.4(13) . . ?
O23 N21 O22 122.1(12) . . ?
O21 N21 O22 113.3(10) . . ?
C7 O3 C4 117.5(12) . . ?
C14 O4 C15 117.4(12) . . ?
C72 N71 Co 173.6(13) . . ?
N71 C72 C73 176.7(17) . . ?
N81 C82 C83 171(3) . . ?
O13 N11 O12 126.0(15) . . ?
O13 N11 O11 120.3(15) . . ?
O12 N11 O11 113.7(14) . . ?
N11 O11 Co 97.8(11) . . ?
N11 O12 Co 91.7(9) . . ?
C17 N20 C18 115.9(12) . . ?
C17 N20 Co 123.9(10) . 1_434 ?
C18 N20 Co 120.2(9) . 1_434 ?
N21 O21 Co 95.1(8) . . ?
N21 O22 Co 93.9(7) . . ?

loop_
_geom_bond_atom_site_label_1
_geom_bond_atom_site_label_2
_geom_bond_distance
_geom_bond_site_symmetry_2
_geom_bond_publ_flag
Co N71 2.109(13) . ?
Co N1 2.131(11) . ?
Co N20 2.134(11) 1_676 ?
Co O21 2.205(11) . ?
Co O22 2.213(10) . ?
Co O11 2.213(14) . ?
Co O12 2.346(13) . ?
N1 C2 1.32(2) . ?
N1 C6 1.323(19) . ?
C2 C3 1.40(2) . ?
C3 C4 1.37(2) . ?
C4 C5 1.35(2) . ?
C4 O3 1.397(16) . ?
C5 C6 1.39(2) . ?
C7 O1 1.212(17) . ?
C7 O3 1.348(17) . ?
C7 C8 1.514(19) . ?
C8 C13 1.37(2) . ?
C8 C9 1.40(2) . ?
C9 C10 1.371(19) . ?
C10 C11 1.39(2) . ?
C11 C12 1.37(2) . ?
C11 C14 1.49(2) . ?
C12 C13 1.397(19) . ?
C14 O2 1.22(2) . ?
C14 O4 1.374(19) . ?
C15 C19 1.35(2) . ?
C15 C16 1.36(2) . ?
C15 O4 1.397(17) . ?
C16 C17 1.37(2) . ?
C17 N20 1.313(18) . ?
C18 N20 1.347(19) . ?
C18 C19 1.39(2) . ?
N21 O23 1.220(16) . ?
N21 O21 1.254(14) . ?
N21 O22 1.282(14) . ?
N71 C72 1.095(16) . ?
C72 C73 1.48(2) . ?
N81 C82 1.08(2) . ?
C82 C83 1.48(2) . ?
N11 O13 1.191(16) . ?
N11 O12 1.298(17) . ?
N11 O11 1.301(18) . ?
N20 Co 2.134(11) 1_434 ?
